data_2106838
loop_
_publ_author_name
'Beaury, O.'
'Faucher, M.'
'Teste de Sagey, G.'

_publ_section_title
;
 The structure of yttrium tungstate epsilon-Y2 W O6
;
_journal_name_full 'Acta Crystallographica B (24,1968-38,1982)'
_journal_page_first 1166
_journal_page_last 1170
_journal_volume 37
_journal_year 1981
_chemical_formula_sum 'O6 W Y2'
_chemical_name_systematic 'Y2 (W O6)'
_space_group_IT_number 19
_symmetry_space_group_name_Hall 'P 2ac 2ab'
_symmetry_space_group_name_H-M 'P 21 21 21'
_cell_angle_alpha 90
_cell_angle_beta 90
_cell_angle_gamma 90
_cell_formula_units_Z 8
_cell_length_a 8.591
_cell_length_b 20.84
_cell_length_c 5.233
_cell_volume 936.898
_citation_journal_id_ASTM ACBCAR
_cod_data_source_file Beaury_ACBCAR_1981_1398.cif
_cod_data_source_block O6W1Y2
_cod_original_cell_volume 936.8976
_cod_original_formula_sum 'O6 W1 Y2'
_cod_database_code 2106838

loop_
_symmetry_equiv_pos_as_xyz
x,y,z
-x+1/2,-y,z+1/2
x+1/2,-y+1/2,-z
-x,y+1/2,-z+1/2

loop_
_atom_site_label
_atom_site_type_symbol
_atom_site_fract_x
_atom_site_fract_y
_atom_site_fract_z
_atom_site_occupancy
_atom_site_U_iso_or_equiv
O7 O-2 0.3712 0.2466 0.1694 1 0.0
O9 O-2 0.1871 0.2803 0.7745 1 0.0
Y2 Y+3 0.5839 0.0657 0.5419 1 0.0
W2 W+6 0.4811 0.4427 0.4358 1 0.0
Y3 Y+3 0.8953 0.1647 0.0877 1 0.0
Y1 Y+3 0.7457 0.3006 0.5069 1 0.0
O6 O-2 0.0338 0.2493 0.2525 1 0.0
O2 O-2 0.9623 0.6187 0.7103 1 0.0
Y4 Y+3 0.2556 0.068 0.038 1 0.0
O1 O-2 0.8765 0.3624 0.2181 1 0.0
O4 O-2 0.9046 0.6179 0.179 1 0.0
O10 O-2 0.1616 0.3687 0.1106 1 0.0
O5 O-2 0.8812 0.5003 0.7138 1 0.0
O11 O-2 0.4555 0.125 0.2546 1 0.0
O8 O-2 0.1636 0.6005 0.1142 1 0.0
W1 W+6 0.5222 0.1891 0.0143 1 0.0
O3 O-2 0.9402 0.4982 0.1932 1 0.0
O12 O-2 0.6644 0.9824 0.242 1 0.0
